data_4331938
loop_
_publ_author_name
'Luzyanin, Konstantin V.'
'Kukushkin, Vadim Yu.'
'Kuznetsov, Maxim L.'
'Ryabov, Alexander D.'
'Galanski, Markus'
'Haukka, Matti'
'Tretyakov, Eugene V.'
'Ovcharenko, Victor I.'
'Kopylovich, Maximilian N.'
'Pombeiro, Armando J. L.'

_publ_section_title
;
 Kinetic and Thermodynamic Aspects of the Regioselective Addition of
 Bifunctional Hydroxylaminooxime-type HO-Nucleophiles to Pt-Complexed
 Nitriles
;
_journal_issue 5
_journal_name_full 'Inorganic Chemistry'
_journal_page_first 2296
_journal_page_last 2306
_journal_paper_doi 10.1021/ic051909r
_journal_volume 45
_journal_year 2006
_chemical_formula_moiety '2(C10 H15 N2 O), N O3, H2 O, Cl'
_chemical_formula_sum 'C20 H32 Cl N5 O6'
_chemical_formula_weight 473.96
_chemical_name_systematic
;
 ?
;
_space_group_IT_number 61
_symmetry_cell_setting orthorhombic
_symmetry_space_group_name_Hall '-P 2ac 2ab'
_symmetry_space_group_name_H-M 'P b c a'
_atom_sites_solution_hydrogens geom
_atom_sites_solution_primary direct
_atom_sites_solution_secondary difmap
_audit_creation_method SHELXL-97
_cell_angle_alpha 90.00
_cell_angle_beta 90.00
_cell_angle_gamma 90.00
_cell_formula_units_Z 8
_cell_length_a 23.9451(11)
_cell_length_b 7.4305(6)
_cell_length_c 27.368(2)
_cell_measurement_reflns_used 15142
_cell_measurement_temperature 120(2)
_cell_measurement_theta_max 25.00
_cell_measurement_theta_min 3.92
_cell_volume 4869.4(6)
_computing_cell_refinement 'Denzo/Scalepack (Otwinowski & Minor, 1997)'
_computing_data_collection 'Collect (Nonius BV, 1997-2000)'
_computing_data_reduction 'Denzo/Scalepack (Otwinowski & Minor, 1997)'
_computing_molecular_graphics 'Diamond v.3.0d (Crystal Impact GbR, 2005)'
_computing_publication_material 'SHELXL-97 (Sheldrick, 1997)'
_computing_structure_refinement 'SHELXL-97 (Sheldrick, 1997)'
_computing_structure_solution 'SHELXS-97 (Sheldrick, 1997)'
_diffrn_ambient_temperature 120(2)
_diffrn_detector_area_resol_mean 9
_diffrn_measured_fraction_theta_full 0.849
_diffrn_measured_fraction_theta_max 0.849
_diffrn_measurement_device '95mm CCD camera on \k-goniostat'
_diffrn_measurement_device_type KappaCCD
_diffrn_measurement_method '\f scans and \w scans with \k offset'
_diffrn_radiation_monochromator 'horizontally mounted graphite crystal'
_diffrn_radiation_source 'fine-focus sealed tube'
_diffrn_radiation_type MoK\a
_diffrn_radiation_wavelength 0.71073
_diffrn_reflns_av_R_equivalents 0.1289
_diffrn_reflns_av_sigmaI/netI 0.0794
_diffrn_reflns_limit_h_max 28
_diffrn_reflns_limit_h_min -25
_diffrn_reflns_limit_k_max 8
_diffrn_reflns_limit_k_min -8
_diffrn_reflns_limit_l_max 32
_diffrn_reflns_limit_l_min -26
_diffrn_reflns_number 15142
_diffrn_reflns_theta_full 25.00
_diffrn_reflns_theta_max 25.00
_diffrn_reflns_theta_min 3.92
_exptl_absorpt_coefficient_mu 0.201
_exptl_absorpt_correction_T_max 0.9855
_exptl_absorpt_correction_T_min 0.9572
_exptl_absorpt_correction_type multi-scan
_exptl_absorpt_process_details 'Xprep in Shelxtl v.6.14-1 (Sheldrick, 2005)'
_exptl_crystal_colour colorless
_exptl_crystal_density_diffrn 1.293
_exptl_crystal_density_method 'not measured'
_exptl_crystal_description block
_exptl_crystal_F_000 2016
_exptl_crystal_size_max 0.22
_exptl_crystal_size_mid 0.15
_exptl_crystal_size_min 0.07
_refine_diff_density_max 0.426
_refine_diff_density_min -0.221
_refine_diff_density_rms 0.048
_refine_ls_extinction_method none
_refine_ls_goodness_of_fit_ref 1.047
_refine_ls_hydrogen_treatment constr
_refine_ls_matrix_type full
_refine_ls_number_parameters 295
_refine_ls_number_reflns 3640
_refine_ls_number_restraints 0
_refine_ls_restrained_S_all 1.047
_refine_ls_R_factor_all 0.0970
_refine_ls_R_factor_gt 0.0558
_refine_ls_shift/su_max 0.001
_refine_ls_shift/su_mean 0.000
_refine_ls_structure_factor_coef Fsqd
_refine_ls_weighting_details 'calc w=1/[\s^2^(Fo^2^)+(0.0484P)^2^+3.2869P] where P=(Fo^2^+2Fc^2^)/3'
_refine_ls_weighting_scheme calc
_refine_ls_wR_factor_gt 0.1164
_refine_ls_wR_factor_ref 0.1357
_reflns_number_gt 2477
_reflns_number_total 3640
_reflns_threshold_expression >2sigma(I)
_cod_data_source_file ic051909rsup1.cif
_cod_data_source_block compound_10
_cod_original_cell_volume 4869.5(6)
_cod_original_formula_sum 'C10 H16 Cl0.50 N2.50 O3'
_cod_database_code 4331938

loop_
_symmetry_equiv_pos_as_xyz
'x, y, z'
'-x+1/2, -y, z+1/2'
'x+1/2, -y+1/2, -z'
'-x, y+1/2, -z+1/2'
'-x, -y, -z'
'x-1/2, y, -z-1/2'
'-x-1/2, y-1/2, z'
'x, -y-1/2, z-1/2'

loop_
_atom_site_label
_atom_site_type_symbol
_atom_site_fract_x
_atom_site_fract_y
_atom_site_fract_z
_atom_site_U_iso_or_equiv
_atom_site_adp_type
_atom_site_occupancy
_atom_site_symmetry_multiplicity
_atom_site_calc_flag
_atom_site_refinement_flags
Cl1 Cl 0.18397(3) 0.21920(10) 0.43415(3) 0.0302(2) Uani 1 1 d .
O1 O 0.30755(10) -0.7266(3) 0.56249(7) 0.0327(5) Uani 1 1 d .
O2 O 0.29499(10) 0.0980(3) 0.47642(7) 0.0313(5) Uani 1 1 d .
O13 O 0.06720(11) 0.5544(3) 0.49506(8) 0.0397(6) Uani 1 1 d .
O14 O 0.03109(12) 0.6308(4) 0.56415(9) 0.0444(6) Uani 1 1 d .
O15 O 0.03260(11) 0.8201(3) 0.50407(8) 0.0368(6) Uani 1 1 d .
N1 N 0.34075(12) -0.5827(4) 0.54797(8) 0.0272(6) Uani 1 1 d .
N2 N 0.40459(12) -0.3127(4) 0.51962(9) 0.0300(6) Uani 1 1 d .
H12A H 0.3741 -0.3170 0.4998 0.045 Uiso 1 1 calc R
H12B H 0.4261 -0.4119 0.5144 0.045 Uiso 1 1 calc R
H12C H 0.4248 -0.2120 0.5128 0.045 Uiso 1 1 calc R
N12 N 0.04302(12) 0.6703(4) 0.52108(9) 0.0308(6) Uani 1 1 d .
C1 C 0.35065(15) -0.1409(5) 0.57983(12) 0.0324(7) Uani 1 1 d .
H1A H 0.3190 -0.1435 0.5571 0.049 Uiso 1 1 calc R
H1B H 0.3734 -0.0338 0.5734 0.049 Uiso 1 1 calc R
H1C H 0.3367 -0.1371 0.6135 0.049 Uiso 1 1 calc R
C3 C 0.43991(15) -0.3028(5) 0.60264(11) 0.0334(7) Uani 1 1 d .
H3A H 0.4609 -0.1935 0.5945 0.050 Uiso 1 1 calc R
H3B H 0.4626 -0.4088 0.5950 0.050 Uiso 1 1 calc R
H3C H 0.4308 -0.3025 0.6375 0.050 Uiso 1 1 calc R
C4 C 0.38589(13) -0.3081(4) 0.57274(10) 0.0267(6) Uani 1 1 d .
C5 C 0.35166(13) -0.4755(4) 0.58381(10) 0.0261(7) Uani 1 1 d .
C6 C 0.33108(14) -0.4973(4) 0.63479(11) 0.0272(7) Uani 1 1 d .
C7 C 0.36560(15) -0.5739(5) 0.67039(11) 0.0325(7) Uani 1 1 d .
H7 H 0.4013 -0.6195 0.6618 0.039 Uiso 1 1 calc R
C8 C 0.34724(17) -0.5829(5) 0.71848(12) 0.0384(8) Uani 1 1 d .
H8 H 0.3706 -0.6345 0.7428 0.046 Uiso 1 1 calc R
C9 C 0.29560(18) -0.5179(5) 0.73121(12) 0.0398(8) Uani 1 1 d .
H9 H 0.2838 -0.5224 0.7643 0.048 Uiso 1 1 calc R
C10 C 0.26055(16) -0.4456(5) 0.69598(12) 0.0374(8) Uani 1 1 d .
H10 H 0.2245 -0.4032 0.7049 0.045 Uiso 1 1 calc R
C11 C 0.27806(15) -0.4352(5) 0.64784(11) 0.0308(7) Uani 1 1 d .
H11 H 0.2540 -0.3859 0.6237 0.037 Uiso 1 1 calc R
O1B O 0.02545(10) 0.1720(3) 0.36864(7) 0.0311(5) Uani 1 1 d .
N1B N 0.06010(11) 0.0422(4) 0.38966(9) 0.0264(6) Uani 1 1 d .
N2B N 0.12789(11) -0.1740(4) 0.43171(8) 0.0265(6) Uani 1 1 d .
H12D H 0.0937 -0.1749 0.4461 0.040 Uiso 1 1 calc R
H12E H 0.1443 -0.0650 0.4365 0.040 Uiso 1 1 calc R
H12F H 0.1495 -0.2618 0.4451 0.040 Uiso 1 1 calc R
C2B C 0.09566(16) -0.3921(5) 0.37074(11) 0.0345(8) Uani 1 1 d .
H2B1 H 0.1204 -0.4836 0.3847 0.052 Uiso 1 1 calc R
H2B2 H 0.0904 -0.4157 0.3358 0.052 Uiso 1 1 calc R
H2B3 H 0.0594 -0.3962 0.3873 0.052 Uiso 1 1 calc R
C3B C 0.17996(14) -0.1964(5) 0.35512(11) 0.0331(7) Uani 1 1 d .
H3B1 H 0.1963 -0.0785 0.3624 0.050 Uiso 1 1 calc R
H3B2 H 0.1774 -0.2122 0.3196 0.050 Uiso 1 1 calc R
H3B3 H 0.2036 -0.2912 0.3690 0.050 Uiso 1 1 calc R
C4B C 0.12149(13) -0.2077(5) 0.37749(10) 0.0279(7) Uani 1 1 d .
C5B C 0.08369(13) -0.0595(4) 0.35795(10) 0.0239(6) Uani 1 1 d .
C6B C 0.07582(13) -0.0428(4) 0.30393(10) 0.0249(6) Uani 1 1 d .
C7B C 0.11031(14) 0.0674(4) 0.27624(11) 0.0298(7) Uani 1 1 d .
H7B H 0.1384 0.1369 0.2918 0.036 Uiso 1 1 calc R
C8B C 0.10401(16) 0.0765(5) 0.22622(12) 0.0359(8) Uani 1 1 d .
H8B H 0.1279 0.1517 0.2074 0.043 Uiso 1 1 calc R
C9B C 0.06261(17) -0.0248(5) 0.20321(11) 0.0353(8) Uani 1 1 d .
H9B H 0.0588 -0.0210 0.1687 0.042 Uiso 1 1 calc R
C10B C 0.02739(15) -0.1302(5) 0.23063(11) 0.0335(8) Uani 1 1 d .
H10B H -0.0014 -0.1970 0.2151 0.040 Uiso 1 1 calc R
C11B C 0.03366(14) -0.1393(5) 0.28097(11) 0.0301(7) Uani 1 1 d .
H11B H 0.0090 -0.2117 0.2998 0.036 Uiso 1 1 calc R
H1D H 0.0059 0.2300 0.3926 0.050 Uiso 1 1 d .
H2O H 0.2605 0.1213 0.4672 0.050 Uiso 1 1 d .
H2Q H 0.3036 -0.0219 0.4689 0.050 Uiso 1 1 d .
H100 H 0.3034 -0.7829 0.5374 0.050 Uiso 1 1 d .

loop_
_atom_site_aniso_label
_atom_site_aniso_U_11
_atom_site_aniso_U_22
_atom_site_aniso_U_33
_atom_site_aniso_U_23
_atom_site_aniso_U_13
_atom_site_aniso_U_12
Cl1 0.0314(4) 0.0244(4) 0.0348(4) -0.0015(3) 0.0015(3) 0.0000(3)
O1 0.0445(14) 0.0250(12) 0.0285(11) -0.0013(8) 0.0034(9) -0.0100(10)
O2 0.0337(13) 0.0260(12) 0.0343(12) -0.0011(8) -0.0005(8) -0.0017(10)
O13 0.0499(16) 0.0342(15) 0.0349(12) -0.0001(9) 0.0066(10) 0.0130(12)
O14 0.0541(16) 0.0389(15) 0.0401(14) 0.0048(11) 0.0135(11) 0.0153(13)
O15 0.0324(13) 0.0308(15) 0.0471(13) 0.0006(10) -0.0027(9) 0.0057(10)
N1 0.0322(14) 0.0209(14) 0.0284(13) 0.0021(10) -0.0006(10) -0.0044(11)
N2 0.0313(14) 0.0298(15) 0.0290(14) 0.0001(10) -0.0008(10) -0.0051(12)
N12 0.0293(15) 0.0334(18) 0.0296(15) 0.0023(11) -0.0005(10) 0.0048(12)
C1 0.0350(19) 0.0244(17) 0.0377(17) 0.0012(12) -0.0020(12) -0.0002(14)
C3 0.0329(18) 0.0318(18) 0.0354(17) -0.0028(13) -0.0068(12) 0.0006(15)
C4 0.0278(16) 0.0254(17) 0.0270(16) -0.0025(11) -0.0030(11) -0.0016(13)
C5 0.0286(17) 0.0258(17) 0.0239(15) 0.0008(12) -0.0043(11) 0.0037(13)
C6 0.0362(19) 0.0190(16) 0.0265(16) 0.0009(11) -0.0015(12) 0.0003(13)
C7 0.0367(19) 0.0301(18) 0.0305(17) 0.0024(12) -0.0014(12) 0.0053(15)
C8 0.053(2) 0.0328(19) 0.0298(18) 0.0057(13) -0.0044(14) 0.0016(17)
C9 0.058(2) 0.0329(19) 0.0288(17) 0.0009(13) 0.0046(14) 0.0003(17)
C10 0.039(2) 0.0282(18) 0.044(2) -0.0020(13) 0.0105(14) 0.0024(16)
C11 0.0320(18) 0.0249(17) 0.0354(17) 0.0040(12) -0.0040(12) -0.0006(14)
O1B 0.0341(12) 0.0255(12) 0.0337(11) 0.0004(8) 0.0001(8) 0.0095(10)
N1B 0.0256(14) 0.0216(14) 0.0319(13) -0.0001(10) -0.0013(10) 0.0012(11)
N2B 0.0332(14) 0.0230(14) 0.0233(13) -0.0013(9) -0.0017(10) 0.0011(11)
C2B 0.044(2) 0.0238(18) 0.0359(18) -0.0038(12) -0.0055(13) 0.0053(15)
C3B 0.0306(17) 0.041(2) 0.0275(16) -0.0043(12) -0.0020(12) 0.0086(15)
C4B 0.0296(17) 0.0291(17) 0.0251(16) -0.0036(12) -0.0028(11) 0.0031(14)
C5B 0.0239(15) 0.0210(16) 0.0269(16) 0.0002(11) -0.0011(11) -0.0046(13)
C6B 0.0270(16) 0.0216(16) 0.0262(15) -0.0029(11) 0.0001(11) 0.0039(12)
C7B 0.0327(17) 0.0227(17) 0.0341(18) 0.0013(12) 0.0006(12) -0.0016(14)
C8B 0.043(2) 0.0294(18) 0.0355(19) 0.0088(13) 0.0047(14) 0.0040(16)
C9B 0.049(2) 0.0326(19) 0.0243(16) 0.0001(12) 0.0000(13) 0.0083(16)
C10B 0.0390(19) 0.0313(18) 0.0302(18) -0.0053(13) -0.0076(13) 0.0025(15)
C11B 0.0318(18) 0.0255(17) 0.0331(18) -0.0015(12) -0.0003(12) -0.0020(13)

loop_
_atom_type_symbol
_atom_type_description
_atom_type_scat_dispersion_real
_atom_type_scat_dispersion_imag
_atom_type_scat_source
C C 0.0033 0.0016 'International Tables Vol C Tables 4.2.6.8 and 6.1.1.4'
H H 0.0000 0.0000 'International Tables Vol C Tables 4.2.6.8 and 6.1.1.4'
N N 0.0061 0.0033 'International Tables Vol C Tables 4.2.6.8 and 6.1.1.4'
O O 0.0106 0.0060 'International Tables Vol C Tables 4.2.6.8 and 6.1.1.4'
Cl Cl 0.1484 0.1585 'International Tables Vol C Tables 4.2.6.8 and 6.1.1.4'

loop_
_geom_angle_atom_site_label_1
_geom_angle_atom_site_label_2
_geom_angle_atom_site_label_3
_geom_angle
N1 O1 H100 103.0
H2O O2 H2Q 109.3
C5 N1 O1 111.9(2)
C4 N2 H12A 109.5
C4 N2 H12B 109.5
H12A N2 H12B 109.5
C4 N2 H12C 109.5
H12A N2 H12C 109.5
H12B N2 H12C 109.5
O15 N12 O14 121.5(3)
O15 N12 O13 119.8(3)
O14 N12 O13 118.6(3)
C4 C1 H1A 109.5
C4 C1 H1B 109.5
H1A C1 H1B 109.5
C4 C1 H1C 109.5
H1A C1 H1C 109.5
H1B C1 H1C 109.5
C4 C3 H3A 109.5
C4 C3 H3B 109.5
H3A C3 H3B 109.5
C4 C3 H3C 109.5
H3A C3 H3C 109.5
H3B C3 H3C 109.5
C1 C4 C5 110.2(3)
C1 C4 N2 107.7(2)
C5 C4 N2 109.3(2)
C1 C4 C3 112.4(3)
C5 C4 C3 111.7(3)
N2 C4 C3 105.2(3)
N1 C5 C6 125.3(3)
N1 C5 C4 117.6(3)
C6 C5 C4 117.0(3)
C11 C6 C7 119.5(3)
C11 C6 C5 120.3(3)
C7 C6 C5 120.1(3)
C8 C7 C6 119.5(3)
C8 C7 H7 120.2
C6 C7 H7 120.2
C9 C8 C7 120.6(3)
C9 C8 H8 119.7
C7 C8 H8 119.7
C8 C9 C10 120.4(3)
C8 C9 H9 119.8
C10 C9 H9 119.8
C11 C10 C9 120.0(3)
C11 C10 H10 120.0
C9 C10 H10 120.0
C10 C11 C6 120.0(3)
C10 C11 H11 120.0
C6 C11 H11 120.0
N1B O1B H1D 109.5
C5B N1B O1B 113.0(2)
C4B N2B H12D 109.5
C4B N2B H12E 109.5
H12D N2B H12E 109.5
C4B N2B H12F 109.5
H12D N2B H12F 109.5
H12E N2B H12F 109.5
C4B C2B H2B1 109.5
C4B C2B H2B2 109.5
H2B1 C2B H2B2 109.5
C4B C2B H2B3 109.5
H2B1 C2B H2B3 109.5
H2B2 C2B H2B3 109.5
C4B C3B H3B1 109.5
C4B C3B H3B2 109.5
H3B1 C3B H3B2 109.5
C4B C3B H3B3 109.5
H3B1 C3B H3B3 109.5
H3B2 C3B H3B3 109.5
N2B C4B C2B 108.1(3)
N2B C4B C5B 106.6(2)
C2B C4B C5B 111.6(3)
N2B C4B C3B 106.9(2)
C2B C4B C3B 112.0(3)
C5B C4B C3B 111.3(3)
N1B C5B C6B 124.4(3)
N1B C5B C4B 116.8(3)
C6B C5B C4B 118.8(3)
C7B C6B C11B 119.3(3)
C7B C6B C5B 120.9(3)
C11B C6B C5B 119.7(3)
C8B C7B C6B 120.4(3)
C8B C7B H7B 119.8
C6B C7B H7B 119.8
C7B C8B C9B 120.0(3)
C7B C8B H8B 120.0
C9B C8B H8B 120.0
C10B C9B C8B 119.8(3)
C10B C9B H9B 120.1
C8B C9B H9B 120.1
C9B C10B C11B 120.2(3)
C9B C10B H10B 119.9
C11B C10B H10B 119.9
C10B C11B C6B 120.2(3)
C10B C11B H11B 119.9
C6B C11B H11B 119.9

loop_
_geom_bond_atom_site_label_1
_geom_bond_atom_site_label_2
_geom_bond_distance
O1 N1 1.390(4)
O1 H100 0.8104
O2 H2O 0.8807
O2 H2Q 0.9375
O13 N12 1.258(4)
O14 N12 1.248(4)
O15 N12 1.232(4)
N1 C5 1.290(4)
N2 C4 1.522(4)
N2 H12A 0.9100
N2 H12B 0.9100
N2 H12C 0.9100
C1 C4 1.515(5)
C1 H1A 0.9800
C1 H1B 0.9800
C1 H1C 0.9800
C3 C4 1.531(4)
C3 H3A 0.9800
C3 H3B 0.9800
C3 H3C 0.9800
C4 C5 1.520(5)
C5 C6 1.489(5)
C6 C11 1.397(5)
C6 C7 1.399(5)
C7 C8 1.389(5)
C7 H7 0.9500
C8 C9 1.372(6)
C8 H8 0.9500
C9 C10 1.387(6)
C9 H9 0.9500
C10 C11 1.385(5)
C10 H10 0.9500
C11 H11 0.9500
O1B N1B 1.396(4)
O1B H1D 0.9136
N1B C5B 1.282(4)
N2B C4B 1.513(4)
N2B H12D 0.9100
N2B H12E 0.9100
N2B H12F 0.9100
C2B C4B 1.515(5)
C2B H2B1 0.9800
C2B H2B2 0.9800
C2B H2B3 0.9800
C3B C4B 1.530(5)
C3B H3B1 0.9800
C3B H3B2 0.9800
C3B H3B3 0.9800
C4B C5B 1.522(5)
C5B C6B 1.496(4)
C6B C7B 1.388(5)
C6B C11B 1.388(5)
C7B C8B 1.379(5)
C7B H7B 0.9500
C8B C9B 1.395(6)
C8B H8B 0.9500
C9B C10B 1.374(6)
C9B H9B 0.9500
C10B C11B 1.388(5)
C10B H10B 0.9500
C11B H11B 0.9500
